data_1540042
loop_
_publ_author_name
'Haije, W.G.'
'Jacobs, T.H.'
'Buschow, K.H.J.'

_publ_section_title
;
 Magnetic structure of ternary rare earth carbides of the type R2Fe17C
;
_journal_name_full 'Journal of the Less-Common Metals'
_journal_page_first 353
_journal_page_last 359
_journal_volume 163
_journal_year 1990
_chemical_formula_sum 'C0.82 Fe17 Tb2'
_chemical_name_systematic 'Tb2 Fe17 C0.82'
_space_group_IT_number 166
_symmetry_space_group_name_Hall '-R 3 2"'
_symmetry_space_group_name_H-M 'R -3 m :H'
_cell_angle_alpha 90
_cell_angle_beta 90
_cell_angle_gamma 120
_cell_formula_units_Z 3
_cell_length_a 8.6068
_cell_length_b 8.6068
_cell_length_c 12.4619
_cell_volume 799.463
_citation_journal_id_ASTM JCOMAH
_cod_data_source_file Haije_JCOMAH_1990_1359.cif
_cod_data_source_block C0.82Fe17Tb2
_cod_original_cell_volume 799.4629
_cod_database_code 1540042

loop_
_symmetry_equiv_pos_as_xyz
x,y,z
-y,x-y,z
-x+y,-x,z
y,x,-z
-x,-x+y,-z
x-y,-y,-z
-x,-y,-z
y,-x+y,-z
x-y,x,-z
-y,-x,z
x,x-y,z
-x+y,y,z
x+2/3,y+1/3,z+1/3
-y+2/3,x-y+1/3,z+1/3
-x+y+2/3,-x+1/3,z+1/3
y+2/3,x+1/3,-z+1/3
-x+2/3,-x+y+1/3,-z+1/3
x-y+2/3,-y+1/3,-z+1/3
-x+2/3,-y+1/3,-z+1/3
y+2/3,-x+y+1/3,-z+1/3
x-y+2/3,x+1/3,-z+1/3
-y+2/3,-x+1/3,z+1/3
x+2/3,x-y+1/3,z+1/3
-x+y+2/3,y+1/3,z+1/3
x+1/3,y+2/3,z+2/3
-y+1/3,x-y+2/3,z+2/3
-x+y+1/3,-x+2/3,z+2/3
y+1/3,x+2/3,-z+2/3
-x+1/3,-x+y+2/3,-z+2/3
x-y+1/3,-y+2/3,-z+2/3
-x+1/3,-y+2/3,-z+2/3
y+1/3,-x+y+2/3,-z+2/3
x-y+1/3,x+2/3,-z+2/3
-y+1/3,-x+2/3,z+2/3
x+1/3,x-y+2/3,z+2/3
-x+y+1/3,y+2/3,z+2/3

loop_
_atom_site_label
_atom_site_type_symbol
_atom_site_fract_x
_atom_site_fract_y
_atom_site_fract_z
_atom_site_occupancy
_atom_site_U_iso_or_equiv
Tb1 Tb 0 0 0.0103 1 0.0
C1 C 0.5 0 0 0.276 0.0
Fe1 Fe 0.5 0 0.5 1 0.0
Fe4 Fe 0 0 0.2401 1 0.0
Fe3 Fe 0.5028 -0.5028 0.1564 1 0.0
Fe2 Fe 0.287 0 0 1 0.0
